data_2109058
loop_
_publ_author_name
'Ragusa, Arianna C.'
'Peloquin, Andrew J.'
'Shahani, Marjan M.'
'Dowling, Keri N.'
'Golen, James A.'
'McMillen, Colin D.'
'Rabinovich, Daniel'
'Pennington, William T.'

_publ_section_title
;
 Heterocyclic 1,3-diazepine-based thiones and selones as versatile
 halogen-bond acceptors
;
_journal_coeditor_code RM5061
_journal_issue 5
_journal_name_full 'Acta Crystallographica Section B'
_journal_page_first
;
;
_journal_paper_doi 10.1107/S2052520622008150
_journal_volume 78
_journal_year 2022
_chemical_formula_moiety 'C6 F4 I2, C23 H30 N2 Se'
_chemical_formula_sum 'C29 H30 F4 I2 N2 Se'
_chemical_formula_weight 815.31
_space_group_crystal_system orthorhombic
_space_group_IT_number 19
_space_group_name_Hall 'P 2ac 2ab'
_space_group_name_H-M_alt 'P 21 21 21'
_atom_sites_solution_hydrogens geom
_atom_sites_solution_primary dual
_atom_sites_solution_secondary difmap
_audit_creation_date 2021-06-24
_audit_creation_method
;
Olex2 1.3
(compiled 2020.11.12 svn.r5f609507 for OlexSys, GUI svn.r6272)
;
_cell_angle_alpha 90
_cell_angle_beta 90
_cell_angle_gamma 90
_cell_formula_units_Z 4
_cell_length_a 8.2583(2)
_cell_length_b 12.9953(4)
_cell_length_c 27.2240(7)
_cell_measurement_reflns_used 9905
_cell_measurement_temperature 99.99
_cell_measurement_theta_max 29.13
_cell_measurement_theta_min 2.74
_cell_volume 2921.65(14)
_computing_cell_refinement 'SAINT V8.38A (Bruker AXS Inc., 2017)'
_computing_data_collection 'APEX3 v2017.3-0 (Bruker AXS Inc., 2017)'
_computing_data_reduction 'SAINT V8.38A (Bruker AXS Inc., 2017)'
_computing_molecular_graphics 'Mercury (Macrae <i>et al.</i>, 2008)'
_computing_publication_material 'Olex2 1.5 (Dolomanov <i>et al.</i>, 2009)'
_computing_structure_refinement 'SHELXL 2018/3 (Sheldrick, 2015<i>b</i>)'
_computing_structure_solution 'SHELXT 2018/2 (Sheldrick, 2015<i>a</i>)'
_diffrn_ambient_temperature 99.99
_diffrn_measured_fraction_theta_full 0.998
_diffrn_measured_fraction_theta_max 0.997
_diffrn_measurement_device_type 'Bruker D8 Venture Photon 2'
_diffrn_measurement_method '\f and \w scans'
_diffrn_radiation_type MoK\a
_diffrn_radiation_wavelength 0.71073
_diffrn_reflns_av_R_equivalents 0.0468
_diffrn_reflns_av_unetI/netI 0.0225
_diffrn_reflns_Laue_measured_fraction_full 0.998
_diffrn_reflns_Laue_measured_fraction_max 0.997
_diffrn_reflns_limit_h_max 11
_diffrn_reflns_limit_h_min -11
_diffrn_reflns_limit_k_max 17
_diffrn_reflns_limit_k_min -17
_diffrn_reflns_limit_l_max 37
_diffrn_reflns_limit_l_min -37
_diffrn_reflns_number 85940
_diffrn_reflns_point_group_measured_fraction_full 0.998
_diffrn_reflns_point_group_measured_fraction_max 0.997
_diffrn_reflns_theta_full 25.242
_diffrn_reflns_theta_max 29.166
_diffrn_reflns_theta_min 2.167
_diffrn_source 'Incoatec I\mS'
_diffrn_source_current 1.0
_diffrn_source_power 0.05
_diffrn_source_voltage 50.0
_diffrn_standards_number 0
_exptl_absorpt_coefficient_mu 3.446
_exptl_absorpt_correction_T_max 0.7458
_exptl_absorpt_correction_T_min 0.4936
_exptl_absorpt_correction_type multi-scan
_exptl_absorpt_process_details 'SADABS v2016/2 (Bruker AXS Inc., 2017)'
_exptl_crystal_colour yellow
_exptl_crystal_colour_primary yellow
_exptl_crystal_density_diffrn 1.854
_exptl_crystal_density_meas ?
_exptl_crystal_density_method 'not measured'
_exptl_crystal_description needle
_exptl_crystal_F_000 1576
_exptl_crystal_size_max 0.291
_exptl_crystal_size_mid 0.081
_exptl_crystal_size_min 0.067
_exptl_transmission_factor_max 'not measured'
_exptl_transmission_factor_min 'not measured'
_refine_diff_density_max 0.991
_refine_diff_density_min -0.935
_refine_diff_density_rms 0.085
_refine_ls_abs_structure_details
;
 Flack x determined using 3173 quotients [(I+)-(I-)]/[(I+)+(I-)]
 (Parsons, Flack and Wagner, Acta Cryst. B69 (2013) 249-259).
;
_refine_ls_abs_structure_Flack 0.003(4)
_refine_ls_extinction_method none
_refine_ls_goodness_of_fit_ref 1.126
_refine_ls_hydrogen_treatment constr
_refine_ls_matrix_type full
_refine_ls_number_parameters 386
_refine_ls_number_reflns 7878
_refine_ls_number_restraints 96
_refine_ls_restrained_S_all 1.139
_refine_ls_R_factor_all 0.0253
_refine_ls_R_factor_gt 0.0219
_refine_ls_shift/su_max 0.002
_refine_ls_shift/su_mean 0.000
_refine_ls_structure_factor_coef Fsqd
_refine_ls_weighting_details 'w=1/[\s^2^(Fo^2^)+(0.0030P)^2^+3.3501P] where P=(Fo^2^+2Fc^2^)/3'
_refine_ls_weighting_scheme calc
_refine_ls_wR_factor_gt 0.0423
_refine_ls_wR_factor_ref 0.0443
_reflns_Friedel_coverage 0.779
_reflns_Friedel_fraction_full 0.999
_reflns_Friedel_fraction_max 0.997
_reflns_number_gt 7491
_reflns_number_total 7878
_reflns_threshold_expression 'I > 2\s(I)'
_cod_data_source_file rm5061sup1.cif
_cod_data_source_block SDiazMesSe_13F4DIB
_cod_depositor_comments
;
The following automatic conversions were performed:

data item '_exptl_crystal_density_meas' value 'not measured' was
changed to '?' -- the value is perceived as not measured.

Automatic conversion script
Id: cif_fix_values 7556 2019-12-06 15:28:31Z antanas 
;
_cod_original_cell_volume 2921.66(14)
_cod_database_code 2109058
_shelx_shelxl_version_number 2016/6
_shelx_space_group_comment
;
The symmetry employed for this shelxl refinement is uniquely defined
by the following loop, which should always be used as a source of
symmetry information in preference to the above space-group names.
They are only intended as comments.
;
_shelx_estimated_absorpt_t_max 0.802
_shelx_estimated_absorpt_t_min 0.434
_olex2_refinement_description
;
1. Fixed Uiso
 At 1.2 times of:
  All C(H) groups, All C(H,H) groups
 At 1.5 times of:
  All C(H,H,H) groups
2. Uiso/Uaniso restraints and constraints
C2 \\sim C2B \\sim C3 \\sim C3B \\sim C4 \\sim C4B \\sim C5 \\sim C5B: within
2A with sigma of 0.01 and sigma for terminal atoms of 0.02 within 2A
Uanis(C23) \\sim Ueq: with sigma of 0.003 and sigma for terminal atoms of 0.006
3. Others
 Sof(C2B)=Sof(H2BA)=Sof(H2BB)=Sof(C3B)=Sof(H3BA)=Sof(H3BB)=Sof(C4B)=Sof(H4BA)=
 Sof(H4BB)=Sof(C5B)=Sof(H5BA)=Sof(H5BB)=1-FVAR(1)
 Sof(C2)=Sof(H2A)=Sof(H2B)=Sof(C3)=Sof(H3A)=Sof(H3B)=Sof(C4)=Sof(H4A)=Sof(H4B)=
 Sof(C5)=Sof(H5A)=Sof(H5B)=FVAR(1)
4.a Secondary CH2 refined with riding coordinates:
 C2(H2A,H2B), C2B(H2BA,H2BB), C3(H3A,H3B), C3B(H3BA,H3BB), C4(H4A,H4B),
 C4B(H4BA,H4BB), C5(H5A,H5B), C5B(H5BA,H5BB)
4.b Aromatic/amide H refined with riding coordinates:
 C8(H8), C10(H10), C17(H17), C19(H19)
4.c Idealised Me refined as rotating group:
 C12(H12A,H12B,H12C), C13(H13A,H13B,H13C), C14(H14A,H14B,H14C), C21(H21A,H21B,
 H21C), C22(H22A,H22B,H22C), C23(H23A,H23B,H23C)
;
_olex2_submission_special_instructions 'No special instructions were received'

loop_
_space_group_symop_operation_xyz
'x, y, z'
'-x+1/2, -y, z+1/2'
'-x, y+1/2, -z+1/2'
'x+1/2, -y+1/2, -z'

loop_
_atom_site_label
_atom_site_type_symbol
_atom_site_fract_x
_atom_site_fract_y
_atom_site_fract_z
_atom_site_U_iso_or_equiv
_atom_site_adp_type
_atom_site_occupancy
_atom_site_site_symmetry_order
_atom_site_calc_flag
_atom_site_refinement_flags_posn
_atom_site_refinement_flags_adp
_atom_site_refinement_flags_occupancy
_atom_site_disorder_assembly
_atom_site_disorder_group
I1 I 0.27596(3) 0.29294(2) 0.63147(2) 0.02633(6) Uani 1 1 d . . . . .
I2 I 0.71345(3) 0.55910(2) 0.75697(2) 0.02496(6) Uani 1 1 d . . . . .
F1 F 0.5058(3) 0.37188(18) 0.71659(9) 0.0262(5) Uani 1 1 d . . . . .
F2 F 0.6203(3) 0.7124(2) 0.66793(10) 0.0363(6) Uani 1 1 d . . . . .
F3 F 0.4328(3) 0.6878(2) 0.58820(10) 0.0386(6) Uani 1 1 d . . . . .
F4 F 0.2851(3) 0.5070(2) 0.57072(8) 0.0332(5) Uani 1 1 d . . . . .
C24 C 0.3959(4) 0.4341(3) 0.64289(13) 0.0235(8) Uani 1 1 d . . . . .
C25 C 0.4907(4) 0.4498(3) 0.68425(13) 0.0219(7) Uani 1 1 d . . . . .
C26 C 0.5686(4) 0.5413(3) 0.69417(14) 0.0222(8) Uani 1 1 d . . . . .
C27 C 0.5482(5) 0.6211(3) 0.66093(16) 0.0257(8) Uani 1 1 d . . . . .
C28 C 0.4536(5) 0.6091(3) 0.61945(15) 0.0277(9) Uani 1 1 d . . . . .
C29 C 0.3786(5) 0.5152(3) 0.61094(14) 0.0255(8) Uani 1 1 d . . . . .
Se1 Se 0.62295(4) 0.44453(3) 0.36976(2) 0.02102(7) Uani 1 1 d . . . . .
N1 N 0.2846(4) 0.4467(2) 0.35880(11) 0.0230(6) Uani 1 1 d . . . . .
N2 N 0.3779(5) 0.4732(4) 0.43772(12) 0.0470(13) Uani 1 1 d . . . . .
C1 C 0.4077(4) 0.4559(3) 0.39017(14) 0.0215(8) Uani 1 1 d . . . . .
C2 C 0.1093(7) 0.4809(5) 0.3622(2) 0.0233(12) Uani 0.666(6) 1 d . U P A 1
H2A H 0.040599 0.420804 0.370225 0.028 Uiso 0.666(6) 1 calc R U P A 1
H2B H 0.074185 0.507833 0.329880 0.028 Uiso 0.666(6) 1 calc R U P A 1
C2B C 0.1201(13) 0.4345(11) 0.3849(5) 0.023(2) Uani 0.334(6) 1 d . U P A 2
H2BA H 0.048660 0.389895 0.364883 0.028 Uiso 0.334(6) 1 calc R U P A 2
H2BB H 0.136618 0.400630 0.417075 0.028 Uiso 0.334(6) 1 calc R U P A 2
C3 C 0.0847(9) 0.5641(6) 0.4012(3) 0.0265(15) Uani 0.666(6) 1 d . U P A 1
H3A H -0.020467 0.598705 0.395531 0.032 Uiso 0.666(6) 1 calc R U P A 1
H3B H 0.171209 0.616428 0.398036 0.032 Uiso 0.666(6) 1 calc R U P A 1
C3B C 0.0418(19) 0.5342(13) 0.3924(6) 0.030(3) Uani 0.334(6) 1 d . U P A 2
H3BA H -0.060481 0.524206 0.410743 0.036 Uiso 0.334(6) 1 calc R U P A 2
H3BB H 0.014680 0.564709 0.360069 0.036 Uiso 0.334(6) 1 calc R U P A 2
C4 C 0.0875(7) 0.5190(5) 0.4538(2) 0.0260(13) Uani 0.666(6) 1 d . U P A 1
H4A H 0.115889 0.573826 0.477525 0.031 Uiso 0.666(6) 1 calc R U P A 1
H4B H -0.021244 0.492515 0.462324 0.031 Uiso 0.666(6) 1 calc R U P A 1
C4B C 0.1534(15) 0.6094(10) 0.4213(5) 0.028(2) Uani 0.334(6) 1 d . U P A 2
H4BA H 0.227076 0.644530 0.398010 0.033 Uiso 0.334(6) 1 calc R U P A 2
H4BB H 0.085977 0.662624 0.437391 0.033 Uiso 0.334(6) 1 calc R U P A 2
C5 C 0.2094(7) 0.4333(5) 0.4571(2) 0.0263(12) Uani 0.666(6) 1 d . U P A 1
H5A H 0.173015 0.374101 0.437033 0.032 Uiso 0.666(6) 1 calc R U P A 1
H5B H 0.219903 0.410228 0.491575 0.032 Uiso 0.666(6) 1 calc R U P A 1
C5B C 0.2507(11) 0.5557(9) 0.4590(4) 0.021(2) Uani 0.334(6) 1 d . U P A 2
H5BA H 0.176108 0.519821 0.481759 0.025 Uiso 0.334(6) 1 calc R U P A 2
H5BB H 0.310895 0.607671 0.478310 0.025 Uiso 0.334(6) 1 calc R U P A 2
C6 C 0.3124(4) 0.4087(3) 0.30952(14) 0.0219(8) Uani 1 1 d . . . . .
C7 C 0.3325(4) 0.4783(3) 0.27094(15) 0.0229(8) Uani 1 1 d . . . . .
C8 C 0.3573(4) 0.4394(3) 0.22411(14) 0.0236(7) Uani 1 1 d . . . . .
H8 H 0.373662 0.485822 0.197604 0.028 Uiso 1 1 calc R U . . .
C9 C 0.3589(4) 0.3340(3) 0.21503(15) 0.0230(8) Uani 1 1 d . . . . .
C10 C 0.3339(4) 0.2666(3) 0.25432(14) 0.0211(7) Uani 1 1 d . . . . .
H10 H 0.331605 0.194597 0.248373 0.025 Uiso 1 1 calc R U . . .
C11 C 0.3125(4) 0.3025(3) 0.30155(14) 0.0207(7) Uani 1 1 d . . . . .
C12 C 0.3350(5) 0.5931(3) 0.28009(18) 0.0315(9) Uani 1 1 d . . . . .
H12A H 0.364071 0.628992 0.249681 0.047 Uiso 1 1 calc R U . . .
H12B H 0.414888 0.608996 0.305599 0.047 Uiso 1 1 calc R U . . .
H12C H 0.227546 0.615763 0.290918 0.047 Uiso 1 1 calc R U . . .
C13 C 0.3971(5) 0.2921(4) 0.16454(14) 0.0298(9) Uani 1 1 d . . . . .
H13A H 0.512893 0.276216 0.162425 0.045 Uiso 1 1 calc R U . . .
H13B H 0.369190 0.343679 0.139659 0.045 Uiso 1 1 calc R U . . .
H13C H 0.334055 0.229403 0.158799 0.045 Uiso 1 1 calc R U . . .
C14 C 0.2923(5) 0.2282(3) 0.34377(13) 0.0247(8) Uani 1 1 d . . . . .
H14A H 0.305584 0.157613 0.331807 0.037 Uiso 1 1 calc R U . . .
H14B H 0.184077 0.236286 0.358011 0.037 Uiso 1 1 calc R U . . .
H14C H 0.374250 0.242609 0.368896 0.037 Uiso 1 1 calc R U . . .
C15 C 0.5092(5) 0.4841(4) 0.47293(14) 0.0311(10) Uani 1 1 d . . . . .
C16 C 0.5579(5) 0.3969(3) 0.49871(14) 0.0244(8) Uani 1 1 d . . . . .
C17 C 0.6793(4) 0.4082(3) 0.53392(13) 0.0218(7) Uani 1 1 d . . . . .
H17 H 0.713417 0.349488 0.551919 0.026 Uiso 1 1 calc R U . . .
C18 C 0.7517(5) 0.5024(3) 0.54354(14) 0.0282(9) Uani 1 1 d . . . . .
C19 C 0.6960(8) 0.5872(3) 0.51675(15) 0.0439(13) Uani 1 1 d . . . . .
H19 H 0.743101 0.652631 0.522803 0.053 Uiso 1 1 calc R U . . .
C20 C 0.5748(8) 0.5795(4) 0.48174(15) 0.0467(15) Uani 1 1 d . . . . .
C21 C 0.4880(6) 0.2928(4) 0.48822(17) 0.0470(14) Uani 1 1 d . . . . .
H21A H 0.381028 0.287134 0.503588 0.070 Uiso 1 1 calc R U . . .
H21B H 0.559652 0.239573 0.501566 0.070 Uiso 1 1 calc R U . . .
H21C H 0.477480 0.283502 0.452632 0.070 Uiso 1 1 calc R U . . .
C22 C 0.8818(6) 0.5125(4) 0.58174(17) 0.0424(12) Uani 1 1 d . . . . .
H22A H 0.832079 0.517811 0.614320 0.064 Uiso 1 1 calc R U . . .
H22B H 0.946063 0.574377 0.575193 0.064 Uiso 1 1 calc R U . . .
H22C H 0.952234 0.451821 0.580633 0.064 Uiso 1 1 calc R U . . .
C23 C 0.5156(11) 0.6723(5) 0.4540(2) 0.078(2) Uani 1 1 d . U . . .
H23A H 0.504030 0.654997 0.419186 0.117 Uiso 1 1 calc R U . . .
H23B H 0.593769 0.728508 0.457698 0.117 Uiso 1 1 calc R U . . .
H23C H 0.410504 0.693811 0.467221 0.117 Uiso 1 1 calc R U . . .

loop_
_atom_site_aniso_label
_atom_site_aniso_U_11
_atom_site_aniso_U_22
_atom_site_aniso_U_33
_atom_site_aniso_U_23
_atom_site_aniso_U_13
_atom_site_aniso_U_12
I1 0.01752(10) 0.03178(12) 0.02970(12) -0.01204(11) -0.00131(11) -0.00316(10)
I2 0.01775(10) 0.02832(12) 0.02883(11) -0.00732(10) -0.00286(10) -0.00328(11)
F1 0.0233(11) 0.0248(12) 0.0305(12) -0.0002(10) -0.0045(10) -0.0024(9)
F2 0.0377(14) 0.0279(13) 0.0431(15) 0.0004(12) -0.0031(12) -0.0091(12)
F3 0.0416(15) 0.0416(16) 0.0325(14) 0.0105(12) 0.0008(12) -0.0014(12)
F4 0.0283(12) 0.0520(15) 0.0194(10) -0.0050(10) -0.0029(11) -0.0012(13)
C24 0.0156(15) 0.029(2) 0.0258(18) -0.0095(16) 0.0019(13) -0.0004(15)
C25 0.0167(16) 0.0230(18) 0.0259(18) -0.0038(15) 0.0024(14) 0.0019(15)
C26 0.0148(16) 0.029(2) 0.0226(17) -0.0047(16) -0.0001(14) -0.0007(15)
C27 0.0204(18) 0.0238(19) 0.033(2) -0.0041(16) 0.0026(16) -0.0057(15)
C28 0.027(2) 0.032(2) 0.024(2) 0.0032(16) 0.0048(16) 0.0003(17)
C29 0.0182(18) 0.037(2) 0.0208(18) -0.0056(16) 0.0009(15) 0.0013(16)
Se1 0.01567(15) 0.02645(17) 0.02095(16) -0.00476(16) 0.00397(14) 0.00002(14)
N1 0.0147(12) 0.0203(14) 0.0340(16) -0.0078(13) 0.0048(13) -0.0003(14)
N2 0.0238(18) 0.102(4) 0.0154(16) 0.0153(19) 0.0069(14) 0.033(2)
C1 0.0190(17) 0.0197(19) 0.0258(18) 0.0081(15) 0.0058(14) 0.0057(14)
C2 0.014(2) 0.031(3) 0.025(3) -0.008(2) 0.001(2) 0.004(2)
C2B 0.014(4) 0.030(5) 0.026(5) -0.004(5) 0.003(4) 0.001(4)
C3 0.020(3) 0.026(3) 0.033(3) -0.007(3) 0.001(3) 0.008(3)
C3B 0.023(5) 0.038(6) 0.030(5) -0.005(5) -0.005(4) 0.001(5)
C4 0.019(3) 0.033(3) 0.025(3) -0.007(2) 0.002(2) 0.003(2)
C4B 0.021(5) 0.033(5) 0.029(5) -0.004(4) -0.001(4) 0.008(4)
C5 0.021(2) 0.036(3) 0.022(2) -0.002(2) 0.007(2) 0.000(3)
C5B 0.013(4) 0.027(4) 0.023(4) -0.009(4) 0.001(3) 0.006(4)
C6 0.0169(18) 0.0200(17) 0.0288(19) -0.0028(14) -0.0008(14) 0.0008(13)
C7 0.0131(16) 0.0184(17) 0.037(2) 0.0021(15) -0.0037(14) -0.0002(13)
C8 0.0156(16) 0.0246(18) 0.0306(18) 0.0095(17) -0.0045(14) 0.0001(15)
C9 0.0143(16) 0.027(2) 0.0274(19) 0.0019(15) -0.0021(15) 0.0008(14)
C10 0.0182(16) 0.0167(16) 0.0282(19) -0.0004(14) -0.0017(14) -0.0012(12)
C11 0.0160(17) 0.0187(17) 0.0274(18) -0.0004(14) 0.0008(13) -0.0006(13)
C12 0.030(2) 0.0177(18) 0.046(3) 0.0017(17) -0.0076(19) -0.0007(16)
C13 0.031(2) 0.033(2) 0.026(2) 0.0015(18) -0.0028(16) 0.0060(19)
C14 0.0270(19) 0.0206(18) 0.0264(18) 0.0004(14) -0.0001(17) -0.0060(17)
C15 0.035(2) 0.043(2) 0.0156(18) 0.0065(17) 0.0082(16) 0.023(2)
C16 0.0182(17) 0.036(2) 0.0193(18) 0.0084(16) 0.0028(15) 0.0012(16)
C17 0.0186(17) 0.0261(18) 0.0206(17) 0.0042(14) 0.0005(13) 0.0046(14)
C18 0.034(3) 0.030(2) 0.0205(17) -0.0021(15) 0.0062(16) -0.0034(17)
C19 0.086(4) 0.0214(19) 0.025(2) 0.0013(16) 0.013(3) -0.008(2)
C20 0.091(4) 0.032(3) 0.0165(19) 0.0029(17) 0.011(2) 0.031(3)
C21 0.052(3) 0.062(3) 0.027(2) 0.020(2) -0.016(2) -0.033(3)
C22 0.035(3) 0.057(3) 0.035(2) -0.011(2) 0.001(2) -0.016(2)
C23 0.149(6) 0.043(3) 0.042(3) 0.003(2) -0.001(4) 0.044(4)

loop_
_atom_type_symbol
_atom_type_description
_atom_type_scat_dispersion_real
_atom_type_scat_dispersion_imag
_atom_type_scat_source
C C 0.0033 0.0016 'International Tables Vol C Tables 4.2.6.8 and 6.1.1.4'
H H 0.0000 0.0000 'International Tables Vol C Tables 4.2.6.8 and 6.1.1.4'
F F 0.0171 0.0103 'International Tables Vol C Tables 4.2.6.8 and 6.1.1.4'
I I -0.4742 1.8119 'International Tables Vol C Tables 4.2.6.8 and 6.1.1.4'
N N 0.0061 0.0033 'International Tables Vol C Tables 4.2.6.8 and 6.1.1.4'
Se Se -0.0929 2.2259 'International Tables Vol C Tables 4.2.6.8 and 6.1.1.4'

loop_
_geom_angle_atom_site_label_1
_geom_angle_atom_site_label_2
_geom_angle_atom_site_label_3
_geom_angle
_geom_angle_site_symmetry_1
_geom_angle_site_symmetry_3
_geom_angle_publ_flag
C25 C24 I1 120.9(3) . . ?
C29 C24 I1 121.7(3) . . ?
C29 C24 C25 117.4(4) . . ?
F1 C25 C24 118.2(4) . . ?
F1 C25 C26 118.5(3) . . ?
C26 C25 C24 123.4(4) . . ?
C25 C26 I2 121.4(3) . . ?
C25 C26 C27 117.4(3) . . ?
C27 C26 I2 121.2(3) . . ?
F2 C27 C26 121.0(4) . . ?
F2 C27 C28 117.9(4) . . ?
C28 C27 C26 121.1(4) . . ?
F3 C28 C27 120.3(4) . . ?
F3 C28 C29 120.5(4) . . ?
C27 C28 C29 119.2(4) . . ?
F4 C29 C24 121.0(4) . . ?
F4 C29 C28 117.6(4) . . ?
C24 C29 C28 121.5(4) . . ?
C1 N1 C2 131.5(4) . . ?
C1 N1 C2B 112.7(5) . . ?
C1 N1 C6 120.2(3) . . ?
C6 N1 C2 107.9(3) . . ?
C6 N1 C2B 122.1(5) . . ?
C1 N2 C5 115.6(4) . . ?
C1 N2 C5B 125.5(5) . . ?
C1 N2 C15 121.1(3) . . ?
C15 N2 C5 118.1(3) . . ?
C15 N2 C5B 100.6(5) . . ?
N1 C1 Se1 121.9(3) . . ?
N1 C1 N2 119.7(3) . . ?
N2 C1 Se1 118.5(3) . . ?
N1 C2 H2A 109.2 . . ?
N1 C2 H2B 109.2 . . ?
N1 C2 C3 112.1(5) . . ?
H2A C2 H2B 107.9 . . ?
C3 C2 H2A 109.2 . . ?
C3 C2 H2B 109.2 . . ?
N1 C2B H2BA 109.4 . . ?
N1 C2B H2BB 109.4 . . ?
H2BA C2B H2BB 108.0 . . ?
C3B C2B N1 111.3(11) . . ?
C3B C2B H2BA 109.4 . . ?
C3B C2B H2BB 109.4 . . ?
C2 C3 H3A 109.2 . . ?
C2 C3 H3B 109.2 . . ?
C2 C3 C4 111.9(6) . . ?
H3A C3 H3B 107.9 . . ?
C4 C3 H3A 109.2 . . ?
C4 C3 H3B 109.2 . . ?
C2B C3B H3BA 109.4 . . ?
C2B C3B H3BB 109.4 . . ?
C2B C3B C4B 111.4(12) . . ?
H3BA C3B H3BB 108.0 . . ?
C4B C3B H3BA 109.4 . . ?
C4B C3B H3BB 109.4 . . ?
C3 C4 H4A 109.6 . . ?
C3 C4 H4B 109.6 . . ?
H4A C4 H4B 108.1 . . ?
C5 C4 C3 110.2(5) . . ?
C5 C4 H4A 109.6 . . ?
C5 C4 H4B 109.6 . . ?
C3B C4B H4BA 109.2 . . ?
C3B C4B H4BB 109.2 . . ?
H4BA C4B H4BB 107.9 . . ?
C5B C4B C3B 112.1(12) . . ?
C5B C4B H4BA 109.2 . . ?
C5B C4B H4BB 109.2 . . ?
N2 C5 H5A 109.9 . . ?
N2 C5 H5B 109.9 . . ?
C4 C5 N2 109.1(5) . . ?
C4 C5 H5A 109.9 . . ?
C4 C5 H5B 109.9 . . ?
H5A C5 H5B 108.3 . . ?
N2 C5B H5BA 108.6 . . ?
N2 C5B H5BB 108.6 . . ?
C4B C5B N2 114.8(8) . . ?
C4B C5B H5BA 108.6 . . ?
C4B C5B H5BB 108.6 . . ?
H5BA C5B H5BB 107.5 . . ?
C7 C6 N1 119.7(3) . . ?
C7 C6 C11 121.6(4) . . ?
C11 C6 N1 118.7(3) . . ?
C6 C7 C12 121.1(4) . . ?
C8 C7 C6 118.2(3) . . ?
C8 C7 C12 120.6(4) . . ?
C7 C8 H8 119.2 . . ?
C7 C8 C9 121.6(4) . . ?
C9 C8 H8 119.2 . . ?
C8 C9 C10 118.6(4) . . ?
C8 C9 C13 121.2(4) . . ?
C10 C9 C13 120.1(4) . . ?
C9 C10 H10 119.3 . . ?
C11 C10 C9 121.4(3) . . ?
C11 C10 H10 119.3 . . ?
C6 C11 C14 120.9(3) . . ?
C10 C11 C6 118.6(4) . . ?
C10 C11 C14 120.5(3) . . ?
C7 C12 H12A 109.5 . . ?
C7 C12 H12B 109.5 . . ?
C7 C12 H12C 109.5 . . ?
H12A C12 H12B 109.5 . . ?
H12A C12 H12C 109.5 . . ?
H12B C12 H12C 109.5 . . ?
C9 C13 H13A 109.5 . . ?
C9 C13 H13B 109.5 . . ?
C9 C13 H13C 109.5 . . ?
H13A C13 H13B 109.5 . . ?
H13A C13 H13C 109.5 . . ?
H13B C13 H13C 109.5 . . ?
C11 C14 H14A 109.5 . . ?
C11 C14 H14B 109.5 . . ?
C11 C14 H14C 109.5 . . ?
H14A C14 H14B 109.5 . . ?
H14A C14 H14C 109.5 . . ?
H14B C14 H14C 109.5 . . ?
C16 C15 N2 117.9(4) . . ?
C20 C15 N2 119.8(4) . . ?
C20 C15 C16 122.2(4) . . ?
C15 C16 C17 117.9(4) . . ?
C15 C16 C21 121.8(4) . . ?
C17 C16 C21 120.2(4) . . ?
C16 C17 H17 118.9 . . ?
C18 C17 C16 122.2(4) . . ?
C18 C17 H17 118.9 . . ?
C17 C18 C19 117.0(4) . . ?
C17 C18 C22 121.1(4) . . ?
C19 C18 C22 121.9(4) . . ?
C18 C19 H19 118.7 . . ?
C20 C19 C18 122.6(4) . . ?
C20 C19 H19 118.7 . . ?
C15 C20 C19 118.0(4) . . ?
C15 C20 C23 120.6(5) . . ?
C19 C20 C23 121.4(5) . . ?
C16 C21 H21A 109.5 . . ?
C16 C21 H21B 109.5 . . ?
C16 C21 H21C 109.5 . . ?
H21A C21 H21B 109.5 . . ?
H21A C21 H21C 109.5 . . ?
H21B C21 H21C 109.5 . . ?
C18 C22 H22A 109.5 . . ?
C18 C22 H22B 109.5 . . ?
C18 C22 H22C 109.5 . . ?
H22A C22 H22B 109.5 . . ?
H22A C22 H22C 109.5 . . ?
H22B C22 H22C 109.5 . . ?
C20 C23 H23A 109.5 . . ?
C20 C23 H23B 109.5 . . ?
C20 C23 H23C 109.5 . . ?
H23A C23 H23B 109.5 . . ?
H23A C23 H23C 109.5 . . ?
H23B C23 H23C 109.5 . . ?

loop_
_geom_bond_atom_site_label_1
_geom_bond_atom_site_label_2
_geom_bond_distance
_geom_bond_site_symmetry_2
_geom_bond_publ_flag
I1 C24 2.108(4) . ?
I2 C26 2.100(4) . ?
F1 C25 1.348(5) . ?
F2 C27 1.340(5) . ?
F3 C28 1.342(5) . ?
F4 C29 1.344(4) . ?
C24 C25 1.386(5) . ?
C24 C29 1.374(6) . ?
C25 C26 1.378(5) . ?
C26 C27 1.387(6) . ?
C27 C28 1.382(6) . ?
C28 C29 1.388(6) . ?
Se1 C1 1.868(4) . ?
N1 C1 1.333(5) . ?
N1 C2 1.517(6) . ?
N1 C2B 1.541(11) . ?
N1 C6 1.448(5) . ?
N2 C1 1.337(5) . ?
N2 C5 1.575(7) . ?
N2 C5B 1.608(10) . ?
N2 C15 1.455(6) . ?
C2 H2A 0.9900 . ?
C2 H2B 0.9900 . ?
C2 C3 1.529(9) . ?
C2B H2BA 0.9900 . ?
C2B H2BB 0.9900 . ?
C2B C3B 1.46(2) . ?
C3 H3A 0.9900 . ?
C3 H3B 0.9900 . ?
C3 C4 1.547(10) . ?
C3B H3BA 0.9900 . ?
C3B H3BB 0.9900 . ?
C3B C4B 1.558(19) . ?
C4 H4A 0.9900 . ?
C4 H4B 0.9900 . ?
C4 C5 1.504(8) . ?
C4B H4BA 0.9900 . ?
C4B H4BB 0.9900 . ?
C4B C5B 1.479(16) . ?
C5 H5A 0.9900 . ?
C5 H5B 0.9900 . ?
C5B H5BA 0.9900 . ?
C5B H5BB 0.9900 . ?
C6 C7 1.396(5) . ?
C6 C11 1.397(5) . ?
C7 C8 1.387(6) . ?
C7 C12 1.513(6) . ?
C8 H8 0.9500 . ?
C8 C9 1.392(6) . ?
C9 C10 1.398(5) . ?
C9 C13 1.512(6) . ?
C10 H10 0.9500 . ?
C10 C11 1.379(5) . ?
C11 C14 1.510(5) . ?
C12 H12A 0.9800 . ?
C12 H12B 0.9800 . ?
C12 H12C 0.9800 . ?
C13 H13A 0.9800 . ?
C13 H13B 0.9800 . ?
C13 H13C 0.9800 . ?
C14 H14A 0.9800 . ?
C14 H14B 0.9800 . ?
C14 H14C 0.9800 . ?
C15 C16 1.392(5) . ?
C15 C20 1.373(7) . ?
C16 C17 1.394(5) . ?
C16 C21 1.499(7) . ?
C17 H17 0.9500 . ?
C17 C18 1.387(6) . ?
C18 C19 1.399(6) . ?
C18 C22 1.501(6) . ?
C19 H19 0.9500 . ?
C19 C20 1.386(8) . ?
C20 C23 1.504(7) . ?
C21 H21A 0.9800 . ?
C21 H21B 0.9800 . ?
C21 H21C 0.9800 . ?
C22 H22A 0.9800 . ?
C22 H22B 0.9800 . ?
C22 H22C 0.9800 . ?
C23 H23A 0.9800 . ?
C23 H23B 0.9800 . ?
C23 H23C 0.9800 . ?

loop_
_geom_hbond_atom_site_label_D
_geom_hbond_atom_site_label_H
_geom_hbond_atom_site_label_A
_geom_hbond_distance_DH
_geom_hbond_distance_HA
_geom_hbond_distance_DA
_geom_hbond_angle_DHA
_geom_hbond_site_symmetry_A
C2 H2B I2 0.99 3.22 3.947(6) 132.0 2_564
C2B H2BA I1 0.99 3.28 4.124(12) 144.8 4_456
C3B H3BA Se1 0.99 3.03 3.701(16) 126.5 1_455
C4B H4BB F3 0.99 2.42 3.214(13) 136.7 4_466
C5 H5B F4 0.99 2.55 3.299(6) 132.1 .
C5B H5BA F4 0.99 2.59 3.119(11) 113.5 .

loop_
_geom_torsion_atom_site_label_1
_geom_torsion_atom_site_label_2
_geom_torsion_atom_site_label_3
_geom_torsion_atom_site_label_4
_geom_torsion
_geom_torsion_site_symmetry_1
_geom_torsion_site_symmetry_2
_geom_torsion_site_symmetry_3
_geom_torsion_site_symmetry_4
_geom_torsion_publ_flag
I1 C24 C25 F1 0.9(4) . . . . ?
I1 C24 C25 C26 -178.4(3) . . . . ?
I1 C24 C29 F4 -0.6(5) . . . . ?
I1 C24 C29 C28 177.9(3) . . . . ?
I2 C26 C27 F2 -0.1(5) . . . . ?
I2 C26 C27 C28 179.6(3) . . . . ?
F1 C25 C26 I2 1.7(5) . . . . ?
F1 C25 C26 C27 -178.6(3) . . . . ?
F2 C27 C28 F3 -1.6(6) . . . . ?
F2 C27 C28 C29 179.4(4) . . . . ?
F3 C28 C29 F4 -0.3(6) . . . . ?
F3 C28 C29 C24 -178.8(4) . . . . ?
C24 C25 C26 I2 -179.0(3) . . . . ?
C24 C25 C26 C27 0.7(6) . . . . ?
C25 C24 C29 F4 -178.1(3) . . . . ?
C25 C24 C29 C28 0.4(6) . . . . ?
C25 C26 C27 F2 -179.8(3) . . . . ?
C25 C26 C27 C28 -0.1(6) . . . . ?
C26 C27 C28 F3 178.7(4) . . . . ?
C26 C27 C28 C29 -0.3(6) . . . . ?
C27 C28 C29 F4 178.7(3) . . . . ?
C27 C28 C29 C24 0.2(6) . . . . ?
C29 C24 C25 F1 178.5(3) . . . . ?
C29 C24 C25 C26 -0.8(5) . . . . ?
N1 C2 C3 C4 -75.9(7) . . . . ?
N1 C2B C3B C4B -56.0(16) . . . . ?
N1 C6 C7 C8 -179.4(3) . . . . ?
N1 C6 C7 C12 3.4(5) . . . . ?
N1 C6 C11 C10 178.0(3) . . . . ?
N1 C6 C11 C14 -3.0(5) . . . . ?
N2 C15 C16 C17 -177.4(3) . . . . ?
N2 C15 C16 C21 4.8(6) . . . . ?
N2 C15 C20 C19 177.9(4) . . . . ?
N2 C15 C20 C23 -2.1(7) . . . . ?
C1 N1 C2 C3 19.0(8) . . . . ?
C1 N1 C2B C3B 91.9(11) . . . . ?
C1 N1 C6 C7 -96.5(4) . . . . ?
C1 N1 C6 C11 85.9(4) . . . . ?
C1 N2 C5 C4 -93.3(6) . . . . ?
C1 N2 C5B C4B 4.6(12) . . . . ?
C1 N2 C15 C16 -94.3(5) . . . . ?
C1 N2 C15 C20 89.3(6) . . . . ?
C2 N1 C1 Se1 -160.4(4) . . . . ?
C2 N1 C1 N2 20.0(7) . . . . ?
C2 N1 C6 C7 77.2(5) . . . . ?
C2 N1 C6 C11 -100.4(4) . . . . ?
C2 C3 C4 C5 36.5(7) . . . . ?
C2B N1 C1 Se1 167.1(6) . . . . ?
C2B N1 C1 N2 -12.5(7) . . . . ?
C2B N1 C6 C7 110.3(7) . . . . ?
C2B N1 C6 C11 -67.4(8) . . . . ?
C2B C3B C4B C5B -35.8(17) . . . . ?
C3 C4 C5 N2 53.0(7) . . . . ?
C3B C4B C5B N2 63.8(13) . . . . ?
C5 N2 C1 Se1 -153.2(3) . . . . ?
C5 N2 C1 N1 26.4(6) . . . . ?
C5 N2 C15 C16 59.0(6) . . . . ?
C5 N2 C15 C20 -117.4(5) . . . . ?
C5B N2 C1 Se1 134.8(6) . . . . ?
C5B N2 C1 N1 -45.6(8) . . . . ?
C5B N2 C15 C16 122.2(6) . . . . ?
C5B N2 C15 C20 -54.2(6) . . . . ?
C6 N1 C1 Se1 11.5(5) . . . . ?
C6 N1 C1 N2 -168.1(4) . . . . ?
C6 N1 C2 C3 -153.7(5) . . . . ?
C6 N1 C2B C3B -113.0(10) . . . . ?
C6 C7 C8 C9 1.4(5) . . . . ?
C7 C6 C11 C10 0.4(5) . . . . ?
C7 C6 C11 C14 179.4(4) . . . . ?
C7 C8 C9 C10 0.3(5) . . . . ?
C7 C8 C9 C13 -175.9(3) . . . . ?
C8 C9 C10 C11 -1.8(5) . . . . ?
C9 C10 C11 C6 1.4(5) . . . . ?
C9 C10 C11 C14 -177.5(3) . . . . ?
C11 C6 C7 C8 -1.8(5) . . . . ?
C11 C6 C7 C12 -179.0(3) . . . . ?
C12 C7 C8 C9 178.7(4) . . . . ?
C13 C9 C10 C11 174.4(3) . . . . ?
C15 N2 C1 Se1 0.7(6) . . . . ?
C15 N2 C1 N1 -179.7(4) . . . . ?
C15 N2 C5 C4 112.0(5) . . . . ?
C15 N2 C5B C4B 145.9(9) . . . . ?
C15 C16 C17 C18 -0.3(6) . . . . ?
C16 C15 C20 C19 1.6(7) . . . . ?
C16 C15 C20 C23 -178.3(5) . . . . ?
C16 C17 C18 C19 1.0(6) . . . . ?
C16 C17 C18 C22 179.9(4) . . . . ?
C17 C18 C19 C20 -0.4(7) . . . . ?
C18 C19 C20 C15 -0.8(7) . . . . ?
C18 C19 C20 C23 179.1(5) . . . . ?
C20 C15 C16 C17 -1.1(6) . . . . ?
C20 C15 C16 C21 -178.8(5) . . . . ?
C21 C16 C17 C18 177.5(4) . . . . ?
C22 C18 C19 C20 -179.3(4) . . . . ?

_cod_database_fobs_code 2109058
